data_7008809
loop_
_publ_author_name
'Ohi, Hiromi'
'Tachi, Yoshimitsu'
'Kunimoto, Takashi'
'Itoh, Shinobu'

_publ_section_title
;
 Structure and photoluminescence property of two-dimensional
 coordination polymer complexes involving Cu(I)(6)X(6)(X = Cl, Br, I)
 hexagon prism cluster supported by a tripodal tripyridine ligand with
 1,3,5-triethylbenzene spacer.
;
_journal_issue 19
_journal_name_full 'Dalton transactions (Cambridge, England : 2003)'
_journal_page_first 3146
_journal_page_last 3147
_journal_paper_doi 10.1039/b508747c
_journal_year 2005
_chemical_formula_moiety 'C33 H39 Cu3 I3 N3 '
_chemical_formula_sum 'C33 H39 Cu3 I3 N3'
_chemical_formula_weight 1049.04
_space_group_IT_number 148
_symmetry_cell_setting trigonal
_symmetry_Int_Tables_number 148
_symmetry_space_group_name_Hall '-R 3'
_symmetry_space_group_name_H-M 'R -3 :H'
_cell_angle_alpha 90.0000
_cell_angle_beta 90.0000
_cell_angle_gamma 120.0000
_cell_formula_units_Z 6
_cell_length_a 15.3547(17)
_cell_length_b 15.3547(17)
_cell_length_c 25.539(5)
_cell_measurement_reflns_used 10896
_cell_measurement_temperature 163.1
_cell_measurement_theta_max 27.4
_cell_measurement_theta_min 3.2
_cell_volume 5214.6(13)
_computing_cell_refinement PROCESS-AUTO
_computing_data_collection PROCESS-AUTO
_computing_data_reduction CrystalStructure
_computing_molecular_graphics ORTEP3
_computing_publication_material 'CrystalStructure 3.7.0'
_computing_structure_refinement CRYSTALS
_computing_structure_solution SIR92
_diffrn_detector_area_resol_mean 10.00
_diffrn_measured_fraction_theta_full 1.062
_diffrn_measured_fraction_theta_max 1.062
_diffrn_measurement_device_type 'Rigaku RAXIS-RAPID'
_diffrn_measurement_method \w
_diffrn_radiation_type 'Mo K\a'
_diffrn_radiation_wavelength 0.71075
_diffrn_reflns_av_R_equivalents 0.044
_diffrn_reflns_limit_h_max 19
_diffrn_reflns_limit_h_min -18
_diffrn_reflns_limit_k_max 19
_diffrn_reflns_limit_k_min -18
_diffrn_reflns_limit_l_max 33
_diffrn_reflns_limit_l_min -33
_diffrn_reflns_number 16836
_diffrn_reflns_theta_full 27.43
_diffrn_reflns_theta_max 27.43
_exptl_absorpt_coefficient_mu 4.511
_exptl_absorpt_correction_T_max 0.729
_exptl_absorpt_correction_T_min 0.331
_exptl_absorpt_correction_type multi-scan
_exptl_absorpt_process_details
;
Higashi, T. (1995). Program for Absorption Correction.
Rigaku Corporation, Tokyo, Japan.
;
_exptl_crystal_colour colorless
_exptl_crystal_density_diffrn 2.004
_exptl_crystal_density_method 'not measured'
_exptl_crystal_description prism
_exptl_crystal_F_000 3024.00
_exptl_crystal_size_max 0.15
_exptl_crystal_size_mid 0.09
_exptl_crystal_size_min 0.07
_refine_diff_density_max 1.19
_refine_diff_density_min -0.75
_refine_ls_extinction_method none
_refine_ls_goodness_of_fit_ref 1.032
_refine_ls_hydrogen_treatment refall
_refine_ls_number_parameters 140
_refine_ls_number_reflns 2646
_refine_ls_R_factor_gt 0.0203
_refine_ls_shift/su_max 0.0000
_refine_ls_structure_factor_coef F
_refine_ls_weighting_details 'w = 1/[0.0001Fo^2^ + 0.3000\s(Fo^2^)]'
_refine_ls_weighting_scheme calc
_refine_ls_wR_factor_ref 0.0230
_reflns_number_gt 2142
_reflns_number_total 2646
_reflns_threshold_expression F^2^>2.0\s(F^2^)
_cod_data_source_file b508747c.txt
_cod_data_source_block '_[Cu6I6L2]n'
_cod_original_cell_volume 5214.5(13)
_cod_original_sg_symbol_H-M 'R -3'
_cod_original_formula_sum 'C33 H39 Cu3 I3 N3 '
_cod_database_code 7008809

loop_
_symmetry_equiv_pos_site_id
_symmetry_equiv_pos_as_xyz
1 +X,+Y,+Z
2 -Y,+X-Y,+Z
3 -X+Y,-X,+Z
4 -X,-Y,-Z
5 +Y,-X+Y,-Z
6 +X-Y,+X,-Z
7 2/3+X,1/3+Y,1/3+Z
8 2/3-Y,1/3+X-Y,1/3+Z
9 2/3-X+Y,1/3-X,1/3+Z
10 2/3-X,1/3-Y,1/3-Z
11 2/3+Y,1/3-X+Y,1/3-Z
12 2/3+X-Y,1/3+X,1/3-Z
13 1/3+X,2/3+Y,2/3+Z
14 1/3-Y,2/3+X-Y,2/3+Z
15 1/3-X+Y,2/3-X,2/3+Z
16 1/3-X,2/3-Y,2/3-Z
17 1/3+Y,2/3-X+Y,2/3-Z
18 1/3+X-Y,2/3+X,2/3-Z

loop_
_atom_site_label
_atom_site_type_symbol
_atom_site_fract_x
_atom_site_fract_y
_atom_site_fract_z
_atom_site_U_iso_or_equiv
_atom_site_adp_type
_atom_site_occupancy
_atom_site_symmetry_multiplicity
_atom_site_calc_flag
_atom_site_refinement_flags
_atom_site_disorder_assembly
_atom_site_disorder_group
I(1) I 1.262140(10) 0.776480(10) 0.095220(10) 0.02231(5) Uani 1.00 1 d . . .
Cu(1) Cu 1.14410(3) 0.58963(3) 0.13644(2) 0.02756(10) Uani 1.00 1 d . . .
N(1) N 1.00353(18) 0.53367(18) 0.10337(10) 0.0238(7) Uani 1.00 1 d . . .
C(1) C 0.76831(19) 0.3588(2) 0.20809(12) 0.0190(7) Uani 1.00 1 d . . .
C(2) C 0.6917(2) 0.2571(2) 0.20800(12) 0.0199(7) Uani 1.00 1 d . . .
C(3) C 0.7187(2) 0.1742(2) 0.21324(12) 0.0245(8) Uani 1.00 1 d . . .
C(4) C 0.7209(2) 0.1452(2) 0.27042(14) 0.0369(10) Uani 1.00 1 d . . .
C(5) C 0.8789(2) 0.3853(2) 0.20977(12) 0.0229(8) Uani 1.00 1 d . . .
C(6) C 0.9254(2) 0.3798(2) 0.15739(12) 0.0259(8) Uani 1.00 1 d . . .
C(7) C 0.9219(2) 0.4427(2) 0.11368(12) 0.0241(8) Uani 1.00 1 d . . .
C(8) C 0.8355(2) 0.4063(2) 0.08304(14) 0.0388(9) Uani 1.00 1 d . . .
C(9) C 0.8324(2) 0.4621(2) 0.04167(14) 0.0439(11) Uani 1.00 1 d . . .
C(10) C 0.9144(2) 0.5551(2) 0.03170(14) 0.0378(10) Uani 1.00 1 d . . .
C(11) C 0.9974(2) 0.5878(2) 0.06332(12) 0.0286(8) Uani 1.00 1 d . . .
H(32) H 0.6701 0.1163 0.1949 0.029 Uiso 1.00 1 c R . .
H(31) H 0.7832 0.1970 0.1982 0.029 Uiso 1.00 1 c R . .
H(41) H 0.7866 0.1862 0.2842 0.047 Uiso 1.00 1 c R . .
H(42) H 0.7029 0.0765 0.2728 0.047 Uiso 1.00 1 c R . .
H(43) H 0.6744 0.1560 0.2899 0.047 Uiso 1.00 1 c R . .
H(51) H 0.9170 0.4525 0.2221 0.027 Uiso 1.00 1 c R . .
H(52) H 0.8838 0.3410 0.2340 0.027 Uiso 1.00 1 c R . .
H(61) H 0.9941 0.4005 0.1635 0.031 Uiso 1.00 1 c R . .
H(62) H 0.8908 0.3115 0.1464 0.031 Uiso 1.00 1 c R . .
H(8) H 0.7790 0.3424 0.0907 0.039 Uiso 1.00 1 c R . .
H(9) H 0.7744 0.4363 0.0201 0.047 Uiso 1.00 1 c R . .
H(10) H 0.9136 0.5958 0.0039 0.044 Uiso 1.00 1 c R . .
H(11) H 1.0539 0.6523 0.0567 0.032 Uiso 1.00 1 c R . .

loop_
_atom_site_aniso_label
_atom_site_aniso_U_11
_atom_site_aniso_U_22
_atom_site_aniso_U_33
_atom_site_aniso_U_12
_atom_site_aniso_U_13
_atom_site_aniso_U_23
I(1) 0.01934(11) 0.02128(11) 0.02504(11) 0.00921(9) 0.00130(9) 0.00238(9)
Cu(1) 0.0219(2) 0.0309(2) 0.0293(2) 0.01277(18) -0.00084(18) 0.00227(19)
N(1) 0.0238(13) 0.0251(13) 0.0238(16) 0.0132(11) 0.0010(11) 0.0014(11)
C(1) 0.0132(13) 0.0180(14) 0.0233(18) 0.0060(11) 0.0007(12) 0.0036(12)
C(2) 0.0216(15) 0.0205(14) 0.0209(17) 0.0131(12) 0.0004(12) 0.0010(12)
C(3) 0.0187(15) 0.0176(14) 0.036(2) 0.0084(12) 0.0010(14) 0.0031(14)
C(4) 0.039(2) 0.0347(19) 0.043(2) 0.0228(16) 0.0047(17) 0.0104(17)
C(5) 0.0183(14) 0.0205(15) 0.030(2) 0.0098(12) -0.0011(13) 0.0023(13)
C(6) 0.0178(15) 0.0214(15) 0.037(2) 0.0088(13) 0.0025(14) 0.0006(14)
C(7) 0.0188(14) 0.0259(16) 0.0274(19) 0.0111(13) 0.0012(13) -0.0005(14)
C(8) 0.0215(17) 0.040(2) 0.036(2) 0.0009(15) -0.0010(16) 0.0084(18)
C(9) 0.0213(17) 0.060(2) 0.035(2) 0.0092(17) -0.0065(16) 0.0070(19)
C(10) 0.0320(18) 0.045(2) 0.032(2) 0.0162(17) -0.0019(16) 0.0119(17)
C(11) 0.0240(16) 0.0282(17) 0.027(2) 0.0083(14) -0.0012(14) 0.0045(15)

loop_
_atom_type_symbol
_atom_type_description
_atom_type_scat_dispersion_real
_atom_type_scat_dispersion_imag
_atom_type_scat_source
C C 0.003 0.002
;
International Tables for Crystallography
(1992, Vol. C, Tables 4.2.6.8 and 6.1.1.4)
;
H H 0.000 0.000
;
International Tables for Crystallography
(1992, Vol. C, Table 6.1.1.4)
;
N N 0.006 0.003
;
International Tables for Crystallography
(1992, Vol. C, Tables 4.2.6.8 and 6.1.1.4)
;
Cu Cu 0.320 1.265
;
International Tables for Crystallography
(1992, Vol. C, Tables 4.2.6.8 and 6.1.1.4)
;
I I -0.474 1.812
;
International Tables for Crystallography
(1992, Vol. C, Tables 4.2.6.8 and 6.1.1.4)
;

loop_
_geom_angle_atom_site_label_1
_geom_angle_atom_site_label_2
_geom_angle_atom_site_label_3
_geom_angle
_geom_angle_publ_flag
_geom_angle_site_symmetry_1
_geom_angle_site_symmetry_2
_geom_angle_site_symmetry_3
Cu(1) I(1) Cu(1) 108.895(16) ? . . 77503
Cu(1) I(1) Cu(1) 67.627(14) ? . . 56511
Cu(1) I(1) Cu(1) 68.570(15) ? 77503 . 56511
I(1) Cu(1) I(1) 102.451(16) ? . . 75502
I(1) Cu(1) I(1) 110.755(15) ? . . 54512
I(1) Cu(1) N(1) 106.68(7) ? . . .
I(1) Cu(1) I(1) 112.75(2) ? 75502 . 54512
I(1) Cu(1) N(1) 106.61(8) ? 75502 . .
I(1) Cu(1) N(1) 116.49(7) ? 54512 . .
Cu(1) N(1) C(7) 125.8(2) ? . . .
Cu(1) N(1) C(11) 115.73(16) ? . . .
C(7) N(1) C(11) 117.9(2) ? . . .
C(2) C(1) C(2) 119.8(2) ? . . 65502
C(2) C(1) C(5) 119.5(3) ? . . .
C(2) C(1) C(5) 120.7(2) ? 65502 . .
C(1) C(2) C(1) 120.2(3) ? . . 66503
C(1) C(2) C(3) 120.0(2) ? . . .
C(1) C(2) C(3) 119.5(2) ? 66503 . .
C(2) C(3) C(4) 112.3(3) ? . . .
C(1) C(5) C(6) 116.3(2) ? . . .
C(5) C(6) C(7) 116.5(3) ? . . .
N(1) C(7) C(6) 119.8(2) ? . . .
N(1) C(7) C(8) 120.5(3) ? . . .
C(6) C(7) C(8) 119.6(2) ? . . .
C(7) C(8) C(9) 120.2(2) ? . . .
C(8) C(9) C(10) 119.4(3) ? . . .
C(9) C(10) C(11) 118.1(3) ? . . .
N(1) C(11) C(10) 123.9(2) ? . . .
C(2) C(3) H(32) 108.8 ? . . .
C(2) C(3) H(31) 108.9 ? . . .
C(4) C(3) H(32) 108.6 ? . . .
C(4) C(3) H(31) 108.8 ? . . .
H(32) C(3) H(31) 109.5 ? . . .
C(3) C(4) H(41) 109.3 ? . . .
C(3) C(4) H(42) 110.4 ? . . .
C(3) C(4) H(43) 108.7 ? . . .
H(41) C(4) H(42) 109.5 ? . . .
H(41) C(4) H(43) 109.5 ? . . .
H(42) C(4) H(43) 109.5 ? . . .
C(1) C(5) H(51) 107.2 ? . . .
C(1) C(5) H(52) 107.6 ? . . .
C(6) C(5) H(51) 107.3 ? . . .
C(6) C(5) H(52) 108.8 ? . . .
H(51) C(5) H(52) 109.5 ? . . .
C(5) C(6) H(61) 107.9 ? . . .
C(5) C(6) H(62) 107.3 ? . . .
C(7) C(6) H(61) 107.4 ? . . .
C(7) C(6) H(62) 108.2 ? . . .
H(61) C(6) H(62) 109.5 ? . . .
C(7) C(8) H(8) 119.5 ? . . .
C(9) C(8) H(8) 120.3 ? . . .
C(8) C(9) H(9) 120.3 ? . . .
C(10) C(9) H(9) 120.4 ? . . .
C(9) C(10) H(10) 121.0 ? . . .
C(11) C(10) H(10) 120.9 ? . . .
N(1) C(11) H(11) 117.9 ? . . .
C(10) C(11) H(11) 118.3 ? . . .

loop_
_geom_bond_atom_site_label_1
_geom_bond_atom_site_label_2
_geom_bond_distance
_geom_bond_publ_flag
_geom_bond_site_symmetry_1
_geom_bond_site_symmetry_2
I(1) Cu(1) 2.7248(4) ? . .
I(1) Cu(1) 2.6628(4) ? . 77503
I(1) Cu(1) 2.5991(5) ? . 56511
Cu(1) N(1) 2.063(2) ? . .
N(1) C(7) 1.356(3) ? . .
N(1) C(11) 1.351(4) ? . .
C(1) C(2) 1.409(3) ? . .
C(1) C(2) 1.401(5) ? . 65502
C(1) C(5) 1.536(4) ? . .
C(2) C(3) 1.529(5) ? . .
C(3) C(4) 1.532(5) ? . .
C(5) C(6) 1.539(4) ? . .
C(6) C(7) 1.495(5) ? . .
C(7) C(8) 1.394(4) ? . .
C(8) C(9) 1.375(6) ? . .
C(9) C(10) 1.375(4) ? . .
C(10) C(11) 1.374(4) ? . .
C(3) H(32) 0.950 ? . .
C(3) H(31) 0.950 ? . .
C(4) H(41) 0.950 ? . .
C(4) H(42) 0.950 ? . .
C(4) H(43) 0.950 ? . .
C(5) H(51) 0.950 ? . .
C(5) H(52) 0.950 ? . .
C(6) H(61) 0.950 ? . .
C(6) H(62) 0.950 ? . .
C(8) H(8) 0.950 ? . .
C(9) H(9) 0.950 ? . .
C(10) H(10) 0.950 ? . .
C(11) H(11) 0.950 ? . .

loop_
_geom_contact_atom_site_label_1
_geom_contact_atom_site_label_2
_geom_contact_distance
_geom_contact_publ_flag
_geom_contact_site_symmetry_1
_geom_contact_site_symmetry_2
I(1) H(9) 3.173 ? . 65506
I(1) H(10) 3.126 ? . 65506
C(3) H(31) 3.491 ? . 65510
C(3) H(61) 3.583 ? . 65510
C(3) H(62) 2.957 ? . 65510
C(4) H(62) 3.233 ? . 65510
C(4) H(10) 3.380 ? . 44507
C(6) H(32) 3.225 ? . 65510
C(6) H(31) 3.508 ? . 65510
C(6) H(42) 3.339 ? . 65510
C(7) H(42) 3.499 ? . 65510
C(10) H(42) 3.461 ? . 55413
H(32) C(6) 3.225 ? . 65510
H(32) H(31) 3.487 ? . 65510
H(32) H(61) 2.908 ? . 65510
H(32) H(62) 2.672 ? . 65510
H(31) C(3) 3.491 ? . 65510
H(31) C(6) 3.508 ? . 65510
H(31) H(32) 3.487 ? . 65510
H(31) H(31) 2.697 ? . 65510
H(31) H(62) 2.651 ? . 65510
H(41) H(43) 3.142 ? . 54518
H(41) H(62) 3.486 ? . 65510
H(42) C(6) 3.339 ? . 65510
H(42) C(7) 3.499 ? . 65510
H(42) C(10) 3.461 ? . 44507
H(42) H(61) 3.314 ? . 65510
H(42) H(62) 2.778 ? . 65510
H(42) H(10) 2.667 ? . 44507
H(42) H(11) 3.370 ? . 44507
H(43) H(41) 3.142 ? . 55517
H(43) H(43) 3.561 ? . 55517
H(43) H(43) 3.561 ? . 54518
H(43) H(10) 3.264 ? . 44507
H(61) C(3) 3.583 ? . 65510
H(61) H(32) 2.908 ? . 65510
H(61) H(42) 3.314 ? . 65510
H(62) C(3) 2.957 ? . 65510
H(62) C(4) 3.233 ? . 65510
H(62) H(32) 2.672 ? . 65510
H(62) H(31) 2.651 ? . 65510
H(62) H(41) 3.486 ? . 65510
H(62) H(42) 2.778 ? . 65510
H(9) I(1) 3.173 ? . 56505
H(10) I(1) 3.126 ? . 56505
H(10) C(4) 3.380 ? . 55413
H(10) H(42) 2.667 ? . 55413
H(10) H(43) 3.264 ? . 55413
H(11) H(42) 3.370 ? . 55413
Cu(1) Cu(1) 2.9645(7) ? . 54512
Cu(1) Cu(1) 4.3834(7) ? . 75502
Cu(1) Cu(1) 5.2918(6) ? . 76510
Cu(1) Cu(1) 4.3834(4) ? . 77503
Cu(1) Cu(1) 2.9645(5) ? . 56511
Cu(1) I(1) 2.5991(5) ? . 54512
Cu(1) I(1) 2.6628(5) ? . 75502

loop_
_geom_torsion_atom_site_label_1
_geom_torsion_atom_site_label_2
_geom_torsion_atom_site_label_3
_geom_torsion_atom_site_label_4
_geom_torsion
_geom_torsion_publ_flag
_geom_torsion_site_symmetry_1
_geom_torsion_site_symmetry_2
_geom_torsion_site_symmetry_3
_geom_torsion_site_symmetry_4
Cu(1) I(1) Cu(1) I(1) 68.01(2) ? . . 77503 77503
Cu(1) I(1) Cu(1) N(1) 179.88(8) ? . . 77503 77503
Cu(1) I(1) Cu(1) I(1) -68.71(2) ? 77503 . . 75502
Cu(1) I(1) Cu(1) I(1) 51.76(2) ? 77503 . . 54512
Cu(1) I(1) Cu(1) N(1) 179.46(8) ? 77503 . . .
Cu(1) I(1) Cu(1) I(1) 4.240(18) ? . . 56511 54512
Cu(1) I(1) Cu(1) I(1) 118.38(2) ? . . 56511 56511
Cu(1) I(1) Cu(1) N(1) -119.50(6) ? . . 56511 56511
Cu(1) I(1) Cu(1) I(1) -124.76(2) ? 56511 . . 75502
Cu(1) I(1) Cu(1) I(1) -4.284(18) ? 56511 . . 54512
Cu(1) I(1) Cu(1) N(1) 123.41(8) ? 56511 . . .
Cu(1) I(1) Cu(1) I(1) -118.29(2) ? 77503 . 56511 54512
Cu(1) I(1) Cu(1) I(1) -4.153(16) ? 77503 . 56511 56511
Cu(1) I(1) Cu(1) N(1) 117.97(6) ? 77503 . 56511 56511
Cu(1) I(1) Cu(1) I(1) 123.502(19) ? 56511 . 77503 77503
Cu(1) I(1) Cu(1) N(1) -124.62(8) ? 56511 . 77503 77503
I(1) Cu(1) N(1) C(7) -179.3(2) ? . . . .
I(1) Cu(1) N(1) C(11) 9.6(2) ? . . . .
I(1) Cu(1) N(1) C(7) 71.8(2) ? 75502 . . .
I(1) Cu(1) N(1) C(11) -99.3(2) ? 75502 . . .
I(1) Cu(1) N(1) C(7) -55.1(3) ? 54512 . . .
I(1) Cu(1) N(1) C(11) 133.9(2) ? 54512 . . .
Cu(1) N(1) C(7) C(6) 8.7(4) ? . . . .
Cu(1) N(1) C(7) C(8) -169.8(2) ? . . . .
Cu(1) N(1) C(11) C(10) 170.1(3) ? . . . .
C(7) N(1) C(11) C(10) -1.7(5) ? . . . .
C(11) N(1) C(7) C(6) 179.6(3) ? . . . .
C(11) N(1) C(7) C(8) 1.1(5) ? . . . .
C(2) C(1) C(2) C(1) 0.3(4) ? . . 65502 65502
C(2) C(1) C(2) C(3) 174.3(2) ? . . 65502 65502
C(2) C(1) C(2) C(1) -0.3(4) ? 65502 . . 66503
C(2) C(1) C(2) C(3) -174.3(2) ? 65502 . . .
C(2) C(1) C(5) C(6) 80.6(3) ? . . . .
C(5) C(1) C(2) C(1) 178.1(2) ? . . . 66503
C(5) C(1) C(2) C(3) 4.1(4) ? . . . .
C(2) C(1) C(5) C(6) -101.1(3) ? 65502 . . .
C(5) C(1) C(2) C(1) -178.0(2) ? . . 65502 65502
C(5) C(1) C(2) C(3) -4.0(4) ? . . 65502 65502
C(1) C(2) C(3) C(4) 90.2(3) ? . . . .
C(1) C(2) C(3) C(4) -83.8(3) ? 66503 . . .
C(1) C(5) C(6) C(7) 56.8(3) ? . . . .
C(5) C(6) C(7) N(1) 97.9(3) ? . . . .
C(5) C(6) C(7) C(8) -83.7(3) ? . . . .
N(1) C(7) C(8) C(9) 0.5(6) ? . . . .
C(6) C(7) C(8) C(9) -177.9(3) ? . . . .
C(7) C(8) C(9) C(10) -1.7(6) ? . . . .
C(8) C(9) C(10) C(11) 1.1(6) ? . . . .
C(9) C(10) C(11) N(1) 0.6(6) ? . . . .
